data_1539227
loop_
_publ_author_name
'Schneemeyer, L.F.'
'Thomas, J.K.'
'Siegrist, T.'
'Batlogg, B.'
'Rupp, L.W.jr.'
'Murphy, D.W.'
'Cava, R.J.'
'Opila, R.L.'

_publ_section_title
;
 Growth and structural characterization of superconducting Ba1-x Kx Bi O3
 Single Crystals
;
_journal_name_full 'Nature (London)'
_journal_page_first 421
_journal_page_last 423
_journal_volume 335
_journal_year 1988
_chemical_formula_sum 'Ba0.96 Bi K0.04 O3'
_chemical_name_systematic 'Ba.96 K.04 Bi O3'
_space_group_IT_number 71
_symmetry_space_group_name_Hall '-I 2 2'
_symmetry_space_group_name_H-M 'I m m m'
_cell_angle_alpha 90
_cell_angle_beta 90
_cell_angle_gamma 90
_cell_formula_units_Z 4
_cell_length_a 6.1298
_cell_length_b 6.1374
_cell_length_c 8.6628
_cell_volume 325.903
_citation_journal_id_ASTM NATUAS
_cod_data_source_file Schneemeyer_NATUAS_1988_1691.cif
_cod_data_source_block Ba0.96Bi1K0.04O3
_cod_original_cell_volume 325.9035
_cod_original_formula_sum 'Ba0.96 Bi1 K0.04 O3'
_cod_database_code 1539227

loop_
_symmetry_equiv_pos_as_xyz
x,y,z
-x,-y,z
x,-y,-z
-x,y,-z
-x,-y,-z
x,y,-z
-x,y,z
x,-y,z
x+1/2,y+1/2,z+1/2
-x+1/2,-y+1/2,z+1/2
x+1/2,-y+1/2,-z+1/2
-x+1/2,y+1/2,-z+1/2
-x+1/2,-y+1/2,-z+1/2
x+1/2,y+1/2,-z+1/2
-x+1/2,y+1/2,z+1/2
x+1/2,-y+1/2,z+1/2

loop_
_atom_site_label
_atom_site_type_symbol
_atom_site_fract_x
_atom_site_fract_y
_atom_site_fract_z
_atom_site_occupancy
_atom_site_U_iso_or_equiv
K1 K+1 0 0.5 0.25295 0.04 0.0
Bi1 Bi+3 0 0 0 1 0.0
O2 O-2 0 0 0.244 1 0.0
Bi2 Bi+5 0.5 0.5 0 1 0.0
Ba1 Ba+2 0 0.5 0.25295 0.96 0.0
O1 O-2 0.26 0.254 0 1 0.0
